data_4001651
loop_
_publ_author_name
'Chung, Duck Young'
'Uher, Ctirad'
'Kanatzidis, Mercouri G.'

_publ_section_title
;
 Sb and Se Substitution in CsBi4Te6: The Semiconductors CsM4Q6(M = Bi, Sb;
 Q = Te, Se), Cs2Bi10Q15, and CsBi5Q8
;
_journal_issue 10
_journal_name_full 'Chemistry of Materials'
_journal_page_first 1854
_journal_paper_doi 10.1021/cm300490v
_journal_volume 24
_journal_year 2012
_chemical_formula_sum 'Bi3.75 Cs0.75 Se3.3 Te2.7'
_chemical_formula_weight 1488.45
_chemical_name_systematic
; 
 ? 
;
_space_group_IT_number 62
_symmetry_cell_setting orthorhombic
_symmetry_space_group_name_Hall '-P 2ac 2n'
_symmetry_space_group_name_H-M 'P n m a'
_atom_sites_solution_hydrogens none
_atom_sites_solution_primary direct
_atom_sites_solution_secondary difmap
_audit_creation_method SHELXL-97
_cell_angle_alpha 90.00
_cell_angle_beta 90.00
_cell_angle_gamma 90.00
_cell_formula_units_Z 4
_cell_length_a 24.006(12)
_cell_length_b 4.291(2)
_cell_length_c 14.258(7)
_cell_measurement_temperature 293(2)
_cell_volume 1468.7(12)
_computing_structure_refinement 'SHELXL-97 (Sheldrick, 2008)'
_computing_structure_solution 'SHELXS-97 (Sheldrick, 2008)'
_diffrn_ambient_temperature 293(2)
_diffrn_measured_fraction_theta_full 0.960
_diffrn_measured_fraction_theta_max 0.960
_diffrn_radiation_monochromator graphite
_diffrn_radiation_source 'fine-focus sealed tube'
_diffrn_radiation_type MoK\a
_diffrn_radiation_wavelength 0.71073
_diffrn_reflns_av_R_equivalents 0.0818
_diffrn_reflns_av_sigmaI/netI 0.0679
_diffrn_reflns_limit_h_max 33
_diffrn_reflns_limit_h_min -32
_diffrn_reflns_limit_k_max 5
_diffrn_reflns_limit_k_min -5
_diffrn_reflns_limit_l_max 19
_diffrn_reflns_limit_l_min -19
_diffrn_reflns_number 12086
_diffrn_reflns_theta_full 30.06
_diffrn_reflns_theta_max 30.06
_diffrn_reflns_theta_min 3.33
_exptl_absorpt_coefficient_mu 60.026
_exptl_absorpt_correction_T_max 0.43
_exptl_absorpt_correction_T_min 0.24
_exptl_absorpt_correction_type empirical
_exptl_crystal_colour black
_exptl_crystal_density_diffrn 6.732
_exptl_crystal_density_method 'not measured'
_exptl_crystal_description needle
_exptl_crystal_F_000 2442
_exptl_crystal_size_max 0.032
_exptl_crystal_size_mid 0.016
_exptl_crystal_size_min 0.008
_refine_diff_density_max 3.143
_refine_diff_density_min -3.971
_refine_diff_density_rms 0.701
_refine_ls_extinction_method none
_refine_ls_goodness_of_fit_ref 1.138
_refine_ls_hydrogen_treatment none
_refine_ls_matrix_type full
_refine_ls_number_parameters 75
_refine_ls_number_reflns 2292
_refine_ls_number_restraints 0
_refine_ls_restrained_S_all 1.138
_refine_ls_R_factor_all 0.1180
_refine_ls_R_factor_gt 0.0537
_refine_ls_shift/su_max 0.001
_refine_ls_shift/su_mean 0.000
_refine_ls_structure_factor_coef Fsqd
_refine_ls_weighting_details 'calc w=1/[\s^2^(Fo^2^)+(0.0390P)^2^+119.6584P] where P=(Fo^2^+2Fc^2^)/3'
_refine_ls_weighting_scheme calc
_refine_ls_wR_factor_gt 0.1195
_refine_ls_wR_factor_ref 0.1490
_reflns_number_gt 1424
_reflns_number_total 2292
_reflns_threshold_expression >2sigma(I)
_cod_data_source_file cm300490v_si_001.cif
_cod_data_source_block Cs075Bi375Te270Se330
_cod_depositor_comments
;
The following automatic conversions were performed:

'_symmetry_cell_setting' value 'Orthorhombic' changed to
'orthorhombic' according to
/home/saulius/struct/CIF-dictionaries/cif_core.dic dictionary named
'cif_core.dic' version 2.4.1 from 2010-06-29.

Automatic conversion script
Id: cif_fix_values 1715 2011-07-08 13:25:40Z adriana 
;
_cod_original_cell_volume 1468.6(12)
_cod_original_sg_symbol_H-M Pnma
_cod_original_formula_sum 'Bi3.75 Cs0.75 Se3.30 Te2.70'
_cod_database_code 4001651

loop_
_symmetry_equiv_pos_as_xyz
'x, y, z'
'-x+1/2, -y, z+1/2'
'-x, y+1/2, -z'
'x+1/2, -y+1/2, -z+1/2'
'-x, -y, -z'
'x-1/2, y, -z-1/2'
'x, -y-1/2, z'
'-x-1/2, y-1/2, z-1/2'

loop_
_atom_site_label
_atom_site_type_symbol
_atom_site_fract_x
_atom_site_fract_y
_atom_site_fract_z
_atom_site_U_iso_or_equiv
_atom_site_adp_type
_atom_site_occupancy
_atom_site_symmetry_multiplicity
_atom_site_calc_flag
_atom_site_refinement_flags
Bi1 Bi 0.07402(6) 0.2500 0.04560(10) 0.0250(4) Uani 1 2 d S
Bi2 Bi 0.02710(8) 0.2500 -0.26873(10) 0.0349(4) Uani 1 2 d S
Bi3 Bi 0.17471(7) -0.2500 -0.16457(12) 0.0371(4) Uani 1 2 d S
Bi4 Bi 0.21316(9) -0.2500 0.16358(16) 0.0363(5) Uani 0.75 2 d SP
Cs1 Cs -0.1347(2) 0.2500 -0.4610(3) 0.0778(18) Uani 0.75 2 d SP
Te1 Te -0.04852(13) 0.2500 0.0991(2) 0.0215(11) Uani 0.16(3) 2 d SP
Se1 Se -0.04852(13) 0.2500 0.0991(2) 0.0215(11) Uani 0.84(3) 2 d SP
Te2 Te 0.09463(12) -0.2500 0.1908(2) 0.0243(10) Uani 0.38(3) 2 d SP
Se2 Se 0.09463(12) -0.2500 0.1908(2) 0.0243(10) Uani 0.62(3) 2 d SP
Te3 Te -0.00150(14) 0.2500 -0.59799(19) 0.0352(11) Uani 0.83(4) 2 d SP
Se3 Se -0.00150(14) 0.2500 -0.59799(19) 0.0352(11) Uani 0.17(4) 2 d SP
Te4 Te 0.15291(12) 0.2500 -0.3126(2) 0.0312(11) Uani 0.54(3) 2 d SP
Se4 Se 0.15291(12) 0.2500 -0.3126(2) 0.0312(11) Uani 0.46(3) 2 d SP
Te5 Te 0.19998(11) 0.2500 -0.00568(19) 0.0286(10) Uani 0.78(3) 2 d SP
Se5 Se 0.19998(11) 0.2500 -0.00568(19) 0.0286(10) Uani 0.22(3) 2 d SP
Se6 Se 0.21195(17) 0.2500 0.2956(3) 0.0375(10) Uani 1 2 d S

loop_
_atom_site_aniso_label
_atom_site_aniso_U_11
_atom_site_aniso_U_22
_atom_site_aniso_U_33
_atom_site_aniso_U_23
_atom_site_aniso_U_13
_atom_site_aniso_U_12
Bi1 0.0229(6) 0.0214(7) 0.0307(7) 0.000 0.0009(5) 0.000
Bi2 0.0535(9) 0.0229(8) 0.0283(7) 0.000 -0.0085(7) 0.000
Bi3 0.0311(8) 0.0319(9) 0.0482(9) 0.000 0.0051(8) 0.000
Bi4 0.0323(10) 0.0361(13) 0.0406(11) 0.000 -0.0019(9) 0.000
Cs1 0.050(3) 0.129(6) 0.055(3) 0.000 0.010(2) 0.000
Te1 0.0181(18) 0.0204(19) 0.0261(18) 0.000 -0.0007(12) 0.000
Se1 0.0181(18) 0.0204(19) 0.0261(18) 0.000 -0.0007(12) 0.000
Te2 0.0210(16) 0.0198(18) 0.0319(18) 0.000 0.0001(11) 0.000
Se2 0.0210(16) 0.0198(18) 0.0319(18) 0.000 0.0001(11) 0.000
Te3 0.057(2) 0.0217(17) 0.0273(15) 0.000 -0.0071(12) 0.000
Se3 0.057(2) 0.0217(17) 0.0273(15) 0.000 -0.0071(12) 0.000
Te4 0.0269(17) 0.0278(19) 0.0389(19) 0.000 -0.0003(13) 0.000
Se4 0.0269(17) 0.0278(19) 0.0389(19) 0.000 -0.0003(13) 0.000
Te5 0.0327(17) 0.0253(17) 0.0278(15) 0.000 0.0031(11) 0.000
Se5 0.0327(17) 0.0253(17) 0.0278(15) 0.000 0.0031(11) 0.000
Se6 0.0224(19) 0.046(3) 0.044(2) 0.000 -0.0081(19) 0.000

loop_
_atom_type_symbol
_atom_type_description
_atom_type_scat_dispersion_real
_atom_type_scat_dispersion_imag
_atom_type_scat_source
Se Se -0.0929 2.2259 'International Tables Vol C Tables 4.2.6.8 and 6.1.1.4'
Te Te -0.5308 1.6751 'International Tables Vol C Tables 4.2.6.8 and 6.1.1.4'
Cs Cs -0.3680 2.1192 'International Tables Vol C Tables 4.2.6.8 and 6.1.1.4'
Bi Bi -4.1077 10.2566 'International Tables Vol C Tables 4.2.6.8 and 6.1.1.4'

loop_
_geom_angle_atom_site_label_1
_geom_angle_atom_site_label_2
_geom_angle_atom_site_label_3
_geom_angle
_geom_angle_site_symmetry_1
_geom_angle_site_symmetry_3
Te2 Bi1 Se2 90.46(10) . 1_565
Te2 Bi1 Te2 90.46(10) . 1_565
Se2 Bi1 Te2 0.00(9) 1_565 1_565
Te2 Bi1 Te1 89.22(8) . .
Se2 Bi1 Te1 89.22(8) 1_565 .
Te2 Bi1 Te1 89.22(8) 1_565 .
Te2 Bi1 Se1 89.83(7) . 5
Se2 Bi1 Se1 177.80(9) 1_565 5
Te2 Bi1 Se1 177.80(9) 1_565 5
Te1 Bi1 Se1 88.60(8) . 5
Te2 Bi1 Te1 89.83(7) . 5
Se2 Bi1 Te1 177.80(9) 1_565 5
Te2 Bi1 Te1 177.80(9) 1_565 5
Te1 Bi1 Te1 88.60(8) . 5
Se1 Bi1 Te1 0.00(14) 5 5
Te2 Bi1 Se1 177.80(9) . 5_565
Se2 Bi1 Se1 89.83(7) 1_565 5_565
Te2 Bi1 Se1 89.83(7) 1_565 5_565
Te1 Bi1 Se1 88.60(8) . 5_565
Se1 Bi1 Se1 89.80(10) 5 5_565
Te1 Bi1 Se1 89.80(10) 5 5_565
Te2 Bi1 Te1 177.80(9) . 5_565
Se2 Bi1 Te1 89.83(7) 1_565 5_565
Te2 Bi1 Te1 89.83(7) 1_565 5_565
Te1 Bi1 Te1 88.60(8) . 5_565
Se1 Bi1 Te1 89.80(10) 5 5_565
Te1 Bi1 Te1 89.80(10) 5 5_565
Se1 Bi1 Te1 0.00(14) 5_565 5_565
Te2 Bi1 Te5 90.10(7) . .
Se2 Bi1 Te5 90.11(7) 1_565 .
Te2 Bi1 Te5 90.11(7) 1_565 .
Te1 Bi1 Te5 179.05(9) . .
Se1 Bi1 Te5 92.07(8) 5 .
Te1 Bi1 Te5 92.07(8) 5 .
Se1 Bi1 Te5 92.07(8) 5_565 .
Te1 Bi1 Te5 92.07(8) 5_565 .
Se3 Bi2 Te3 0.00(8) 5_554 5_554
Se3 Bi2 Se3 94.10(9) 5_554 5_564
Te3 Bi2 Se3 94.10(9) 5_554 5_564
Se3 Bi2 Te3 94.10(9) 5_554 5_564
Te3 Bi2 Te3 94.10(9) 5_554 5_564
Se3 Bi2 Te3 0.00(14) 5_564 5_564
Se3 Bi2 Te4 94.24(9) 5_554 .
Te3 Bi2 Te4 94.24(9) 5_554 .
Se3 Bi2 Te4 94.24(9) 5_564 .
Te3 Bi2 Te4 94.24(9) 5_564 .
Se3 Bi2 Te2 91.97(9) 5_554 5
Te3 Bi2 Te2 91.97(9) 5_554 5
Se3 Bi2 Te2 91.97(9) 5_564 5
Te3 Bi2 Te2 91.97(9) 5_564 5
Te4 Bi2 Te2 170.87(10) . 5
Se3 Bi2 Se2 91.97(9) 5_554 5
Te3 Bi2 Se2 91.97(9) 5_554 5
Se3 Bi2 Se2 91.97(9) 5_564 5
Te3 Bi2 Se2 91.97(9) 5_564 5
Te4 Bi2 Se2 170.87(10) . 5
Te2 Bi2 Se2 0.00(11) 5 5
Se3 Bi2 Te1 172.57(8) 5_554 5_565
Te3 Bi2 Te1 172.57(8) 5_554 5_565
Se3 Bi2 Te1 91.84(6) 5_564 5_565
Te3 Bi2 Te1 91.84(6) 5_564 5_565
Te4 Bi2 Te1 89.77(8) . 5_565
Te2 Bi2 Te1 83.35(8) 5 5_565
Se2 Bi2 Te1 83.35(8) 5 5_565
Se3 Bi2 Te1 91.84(6) 5_554 5
Te3 Bi2 Te1 91.84(6) 5_554 5
Se3 Bi2 Te1 172.57(8) 5_564 5
Te3 Bi2 Te1 172.57(8) 5_564 5
Te4 Bi2 Te1 89.77(8) . 5
Te2 Bi2 Te1 83.35(8) 5 5
Se2 Bi2 Te1 83.35(8) 5 5
Te1 Bi2 Te1 81.90(9) 5_565 5
Se6 Bi3 Te4 91.52(10) 2_554 .
Se6 Bi3 Se4 91.52(10) 2_554 1_545
Te4 Bi3 Se4 89.24(10) . 1_545
Se6 Bi3 Te4 91.52(10) 2_554 1_545
Te4 Bi3 Te4 89.24(10) . 1_545
Se4 Bi3 Te4 0.00(9) 1_545 1_545
Se6 Bi3 Te1 174.68(12) 2_554 5
Te4 Bi3 Te1 92.27(8) . 5
Se4 Bi3 Te1 92.27(8) 1_545 5
Te4 Bi3 Te1 92.27(8) 1_545 5
Se6 Bi3 Se1 174.68(12) 2_554 5
Te4 Bi3 Se1 92.27(8) . 5
Se4 Bi3 Se1 92.27(8) 1_545 5
Te4 Bi3 Se1 92.27(8) 1_545 5
Te1 Bi3 Se1 0.00(11) 5 5
Se6 Bi3 Te5 87.64(10) 2_554 .
Te4 Bi3 Te5 92.93(7) . .
Se4 Bi3 Te5 177.70(7) 1_545 .
Te4 Bi3 Te5 177.70(7) 1_545 .
Te1 Bi3 Te5 88.43(7) 5 .
Se1 Bi3 Te5 88.43(7) 5 .
Se6 Bi3 Te5 87.65(10) 2_554 1_545
Te4 Bi3 Te5 177.70(7) . 1_545
Se4 Bi3 Te5 92.93(7) 1_545 1_545
Te4 Bi3 Te5 92.93(7) 1_545 1_545
Te1 Bi3 Te5 88.43(7) 5 1_545
Se1 Bi3 Te5 88.43(7) 5 1_545
Te5 Bi3 Te5 84.90(9) . 1_545
Se6 Bi3 Se5 87.65(10) 2_554 1_545
Te4 Bi3 Se5 177.70(7) . 1_545
Se4 Bi3 Se5 92.93(7) 1_545 1_545
Te4 Bi3 Se5 92.93(7) 1_545 1_545
Te1 Bi3 Se5 88.43(7) 5 1_545
Se1 Bi3 Se5 88.43(7) 5 1_545
Te5 Bi3 Se5 84.90(9) . 1_545
Te5 Bi3 Se5 0.00(9) 1_545 1_545
Se6 Bi4 Se6 97.48(16) 1_545 .
Se6 Bi4 Te2 84.31(10) 1_545 .
Se6 Bi4 Te2 84.31(10) . .
Se6 Bi4 Se4 86.60(10) 1_545 2
Se6 Bi4 Se4 86.60(10) . 2
Te2 Bi4 Se4 166.20(12) . 2
Se6 Bi4 Te4 86.60(10) 1_545 2
Se6 Bi4 Te4 86.60(10) . 2
Te2 Bi4 Te4 166.20(12) . 2
Se4 Bi4 Te4 0.00(11) 2 2
Se6 Bi4 Se5 89.57(9) 1_545 1_545
Se6 Bi4 Se5 170.59(10) . 1_545
Te2 Bi4 Se5 90.22(8) . 1_545
Se4 Bi4 Se5 100.09(8) 2 1_545
Te4 Bi4 Se5 100.09(8) 2 1_545
Se6 Bi4 Te5 89.57(9) 1_545 1_545
Se6 Bi4 Te5 170.59(10) . 1_545
Te2 Bi4 Te5 90.22(8) . 1_545
Se4 Bi4 Te5 100.09(8) 2 1_545
Te4 Bi4 Te5 100.09(8) 2 1_545
Se5 Bi4 Te5 0.00(6) 1_545 1_545
Se6 Bi4 Te5 170.59(10) 1_545 .
Se6 Bi4 Te5 89.57(9) . .
Te2 Bi4 Te5 90.22(8) . .
Se4 Bi4 Te5 100.09(8) 2 .
Te4 Bi4 Te5 100.09(8) 2 .
Se5 Bi4 Te5 82.79(9) 1_545 .
Te5 Bi4 Te5 82.79(9) 1_545 .
Se6 Bi4 Cs1 52.65(9) 1_545 5
Se6 Bi4 Cs1 52.65(9) . 5
Te2 Bi4 Cs1 58.28(10) . 5
Se4 Bi4 Cs1 107.92(10) 2 5
Te4 Bi4 Cs1 107.92(10) 2 5
Se5 Bi4 Cs1 129.80(7) 1_545 5
Te5 Bi4 Cs1 129.80(7) 1_545 5
Te5 Bi4 Cs1 129.80(7) . 5
Se6 Cs1 Se6 71.12(12) 5_565 5
Se6 Cs1 Te3 139.69(10) 5_565 .
Se6 Cs1 Te3 139.69(10) 5 .
Se6 Cs1 Se4 142.41(16) 5_565 5_554
Se6 Cs1 Se4 98.79(9) 5 5_554
Te3 Cs1 Se4 70.38(10) . 5_554
Se6 Cs1 Te4 142.41(16) 5_565 5_554
Se6 Cs1 Te4 98.79(9) 5 5_554
Te3 Cs1 Te4 70.38(10) . 5_554
Se4 Cs1 Te4 0.00(5) 5_554 5_554
Se6 Cs1 Se4 98.79(9) 5_565 5_564
Se6 Cs1 Se4 142.41(16) 5 5_564
Te3 Cs1 Se4 70.38(10) . 5_564
Se4 Cs1 Se4 66.72(10) 5_554 5_564
Te4 Cs1 Se4 66.72(10) 5_554 5_564
Se6 Cs1 Te4 98.79(9) 5_565 5_564
Se6 Cs1 Te4 142.41(16) 5 5_564
Te3 Cs1 Te4 70.38(10) . 5_564
Se4 Cs1 Te4 66.72(10) 5_554 5_564
Te4 Cs1 Te4 66.72(10) 5_554 5_564
Se4 Cs1 Te4 0.0 5_564 5_564
Se6 Cs1 Se2 60.09(10) 5_565 5
Se6 Cs1 Se2 60.09(10) 5 5
Te3 Cs1 Se2 107.43(14) . 5
Se4 Cs1 Se2 146.12(6) 5_554 5
Te4 Cs1 Se2 146.12(6) 5_554 5
Se4 Cs1 Se2 146.12(6) 5_564 5
Te4 Cs1 Se2 146.12(6) 5_564 5
Se6 Cs1 Te2 60.09(10) 5_565 5
Se6 Cs1 Te2 60.09(10) 5 5
Te3 Cs1 Te2 107.43(14) . 5
Se4 Cs1 Te2 146.12(6) 5_554 5
Te4 Cs1 Te2 146.12(6) 5_554 5
Se4 Cs1 Te2 146.12(6) 5_564 5
Te4 Cs1 Te2 146.12(6) 5_564 5
Se2 Cs1 Te2 0.00(8) 5 5
Se6 Cs1 Se5 64.95(10) 5_565 6
Se6 Cs1 Se5 64.95(10) 5 6
Te3 Cs1 Se5 141.74(15) . 6
Se4 Cs1 Se5 77.88(10) 5_554 6
Te4 Cs1 Se5 77.88(10) 5_554 6
Se4 Cs1 Se5 77.88(10) 5_564 6
Te4 Cs1 Se5 77.88(10) 5_564 6
Se2 Cs1 Se5 110.84(12) 5 6
Te2 Cs1 Se5 110.84(12) 5 6
Se6 Cs1 Te5 64.95(10) 5_565 6
Se6 Cs1 Te5 64.95(10) 5 6
Te3 Cs1 Te5 141.74(15) . 6
Se4 Cs1 Te5 77.88(10) 5_554 6
Te4 Cs1 Te5 77.88(10) 5_554 6
Se4 Cs1 Te5 77.88(10) 5_564 6
Te4 Cs1 Te5 77.88(10) 5_564 6
Se2 Cs1 Te5 110.84(12) 5 6
Te2 Cs1 Te5 110.84(12) 5 6
Se5 Cs1 Te5 0.00(8) 6 6
Bi1 Te1 Bi1 91.40(8) . 5
Bi1 Te1 Bi1 91.40(8) . 5_565
Bi1 Te1 Bi1 89.80(10) 5 5_565
Bi1 Te1 Bi3 177.43(12) . 5
Bi1 Te1 Bi3 90.42(8) 5 5
Bi1 Te1 Bi3 90.42(8) 5_565 5
Bi1 Te1 Bi2 91.92(8) . 5_565
Bi1 Te1 Bi2 174.85(10) 5 5_565
Bi1 Te1 Bi2 94.05(5) 5_565 5_565
Bi3 Te1 Bi2 86.14(8) 5 5_565
Bi1 Te1 Bi2 91.92(8) . 5
Bi1 Te1 Bi2 94.05(5) 5 5
Bi1 Te1 Bi2 174.85(10) 5_565 5
Bi3 Te1 Bi2 86.14(8) 5 5
Bi2 Te1 Bi2 81.91(9) 5_565 5
Bi4 Te2 Bi1 94.00(8) . .
Bi4 Te2 Bi1 94.00(8) . 1_545
Bi1 Te2 Bi1 90.46(10) . 1_545
Bi4 Te2 Bi2 166.94(13) . 5
Bi1 Te2 Bi2 95.19(8) . 5
Bi1 Te2 Bi2 95.19(8) 1_545 5
Bi4 Te2 Cs1 83.76(11) . 5
Bi1 Te2 Cs1 134.77(5) . 5
Bi1 Te2 Cs1 134.77(5) 1_545 5
Bi2 Te2 Cs1 83.18(10) 5 5
Bi2 Te3 Bi2 94.10(9) 5_554 5_564
Bi2 Te3 Cs1 99.16(10) 5_554 .
Bi2 Te3 Cs1 99.16(10) 5_564 .
Bi2 Te3 Cs1 134.45(12) 5_554 5_564
Bi2 Te3 Cs1 85.13(8) 5_564 5_564
Cs1 Te3 Cs1 126.00(9) . 5_564
Bi2 Te3 Cs1 85.13(8) 5_554 5_554
Bi2 Te3 Cs1 134.45(12) 5_564 5_554
Cs1 Te3 Cs1 126.00(9) . 5_554
Cs1 Te3 Cs1 64.88(10) 5_564 5_554
Bi3 Te4 Bi3 89.24(10) 1_565 .
Bi3 Te4 Bi2 91.59(8) 1_565 .
Bi3 Te4 Bi2 91.59(8) . .
Bi3 Te4 Bi4 84.39(8) 1_565 2_554
Bi3 Te4 Bi4 84.39(8) . 2_554
Bi2 Te4 Bi4 174.35(12) . 2_554
Bi3 Te4 Cs1 167.76(9) 1_565 5_554
Bi3 Te4 Cs1 101.82(6) . 5_554
Bi2 Te4 Cs1 93.31(10) . 5_554
Bi4 Te4 Cs1 91.41(10) 2_554 5_554
Bi3 Te4 Cs1 101.82(6) 1_565 5_564
Bi3 Te4 Cs1 167.76(9) . 5_564
Bi2 Te4 Cs1 93.31(10) . 5_564
Bi4 Te4 Cs1 91.41(10) 2_554 5_564
Cs1 Te4 Cs1 66.72(10) 5_554 5_564
Bi1 Te5 Bi3 88.97(7) . .
Bi1 Te5 Bi3 88.97(7) . 1_565
Bi3 Te5 Bi3 84.90(9) . 1_565
Bi1 Te5 Bi4 85.41(7) . .
Bi3 Te5 Bi4 95.88(5) . .
Bi3 Te5 Bi4 174.31(11) 1_565 .
Bi1 Te5 Bi4 85.41(7) . 1_565
Bi3 Te5 Bi4 174.31(11) . 1_565
Bi3 Te5 Bi4 95.88(5) 1_565 1_565
Bi4 Te5 Bi4 82.79(9) . 1_565
Bi1 Te5 Cs1 173.24(12) . 6_655
Bi3 Te5 Cs1 96.01(8) . 6_655
Bi3 Te5 Cs1 96.01(8) 1_565 6_655
Bi4 Te5 Cs1 89.52(8) . 6_655
Bi4 Te5 Cs1 89.52(8) 1_565 6_655
Bi3 Se6 Bi4 97.17(12) 2 1_565
Bi3 Se6 Bi4 97.17(12) 2 .
Bi4 Se6 Bi4 97.48(16) 1_565 .
Bi3 Se6 Cs1 111.20(13) 2 5_565
Bi4 Se6 Cs1 89.40(8) 1_565 5_565
Bi4 Se6 Cs1 149.75(16) . 5_565
Bi3 Se6 Cs1 111.20(13) 2 5
Bi4 Se6 Cs1 149.76(16) 1_565 5
Bi4 Se6 Cs1 89.40(8) . 5
Cs1 Se6 Cs1 71.13(12) 5_565 5

loop_
_geom_bond_atom_site_label_1
_geom_bond_atom_site_label_2
_geom_bond_distance
_geom_bond_site_symmetry_2
Bi1 Te2 3.022(3) .
Bi1 Se2 3.022(3) 1_565
Bi1 Te2 3.022(3) 1_565
Bi1 Te1 3.039(4) .
Bi1 Se1 3.039(3) 5
Bi1 Te1 3.039(3) 5
Bi1 Se1 3.039(3) 5_565
Bi1 Te1 3.039(3) 5_565
Bi1 Te5 3.111(3) .
Bi2 Se3 2.931(2) 5_554
Bi2 Te3 2.931(2) 5_554
Bi2 Se3 2.931(2) 5_564
Bi2 Te3 2.931(2) 5_564
Bi2 Te4 3.084(4) .
Bi2 Te2 3.127(4) 5
Bi2 Se2 3.127(4) 5
Bi2 Te1 3.273(3) 5_565
Bi2 Te1 3.273(3) 5
Bi3 Se6 2.779(5) 2_554
Bi3 Te4 3.054(3) .
Bi3 Se4 3.054(3) 1_545
Bi3 Te4 3.054(3) 1_545
Bi3 Te1 3.170(4) 5
Bi3 Se1 3.170(4) 5
Bi3 Te5 3.179(3) .
Bi3 Te5 3.179(3) 1_545
Bi3 Se5 3.179(3) 1_545
Bi4 Se6 2.854(4) 1_545
Bi4 Se6 2.854(4) .
Bi4 Te2 2.872(4) .
Bi4 Se4 3.233(4) 2
Bi4 Te4 3.233(4) 2
Bi4 Se5 3.244(3) 1_545
Bi4 Te5 3.244(3) 1_545
Bi4 Te5 3.244(3) .
Bi4 Cs1 4.640(6) 5
Cs1 Se6 3.689(5) 5_565
Cs1 Se6 3.689(5) 5
Cs1 Te3 3.746(6) .
Cs1 Se4 3.901(5) 5_554
Cs1 Te4 3.901(5) 5_554
Cs1 Se4 3.901(5) 5_564
Cs1 Te4 3.901(5) 5_564
Cs1 Se2 3.970(6) 5
Cs1 Te2 3.970(6) 5
Cs1 Se5 3.998(6) 6
Cs1 Te5 3.998(6) 6
Te1 Bi1 3.039(3) 5
Te1 Bi1 3.039(3) 5_565
Te1 Bi3 3.170(4) 5
Te1 Bi2 3.273(3) 5_565
Te1 Bi2 3.273(3) 5
Te2 Bi1 3.022(3) 1_545
Te2 Bi2 3.127(4) 5
Te2 Cs1 3.970(6) 5
Te3 Bi2 2.931(2) 5_554
Te3 Bi2 2.931(2) 5_564
Te3 Cs1 3.999(5) 5_564
Te3 Cs1 3.999(5) 5_554
Te4 Bi3 3.054(3) 1_565
Te4 Bi4 3.233(4) 2_554
Te4 Cs1 3.901(5) 5_554
Te4 Cs1 3.901(5) 5_564
Te5 Bi3 3.179(3) 1_565
Te5 Bi4 3.244(3) 1_565
Te5 Cs1 3.998(6) 6_655
Se6 Bi3 2.780(5) 2
Se6 Bi4 2.854(4) 1_565
Se6 Cs1 3.689(5) 5_565
Se6 Cs1 3.689(5) 5
